data_2014306
loop_
_publ_author_name
'Alexander A. Tsirlin'
'Evgeniy V. Dikarev'
'Roman V. Shpanchenko'
'Evgeny V. Antipov'

_publ_section_title
;
 A new whitlockite, Ca~8.42~Na~1.16~V(PO~4~)~7~
;
_journal_coeditor_code BC1085
_journal_issue 2
_journal_name_full 'Acta Crystallographica Section C'
_journal_page_first i13
_journal_page_last i15
_journal_paper_doi 10.1107/S0108270105039041
_journal_volume 62
_journal_year 2006
_chemical_formula_iupac 'Ca8.42 Na1.16 V (P O4)7'
_chemical_formula_moiety 'Ca8.42 Na1.16 O28 P7 V'
_chemical_formula_sum 'Ca8.42 Na1.16 O28 P7 V'
_chemical_formula_weight 1079.88
_chemical_name_common
;
Calcium sodium vanadate phosphate whitlockite
;
_chemical_name_systematic
;
Calcium sodium vanadate phosphate
;
_space_group_IT_number 161
_symmetry_cell_setting trigonal
_symmetry_space_group_name_Hall 'R 3 -2"c'
_symmetry_space_group_name_H-M 'R 3 c :H'
_atom_sites_solution_primary direct
_atom_sites_solution_secondary difmap
_cell_angle_alpha 90.00
_cell_angle_beta 90.00
_cell_angle_gamma 120.00
_cell_formula_units_Z 6
_cell_length_a 10.3273(3)
_cell_length_b 10.3273(3)
_cell_length_c 37.098(2)
_cell_measurement_reflns_used 9009
_cell_measurement_temperature 173
_cell_measurement_theta_max 28.14
_cell_measurement_theta_min 2.52
_cell_volume 3426.5(2)
_computing_cell_refinement SMART
_computing_data_collection 'SMART (Bruker, 1997)'
_computing_data_reduction 'SAINT (Bruker, 1997)'
_computing_molecular_graphics 'JANA2000 (Petricek & Dusek, 2000)'
_computing_publication_material JANA2000
_computing_structure_refinement 'SHELXL97 (Sheldrick, 1997)'
_computing_structure_solution 'SHELXS97 (Sheldrick, 1997)'
_diffrn_ambient_temperature 173(2)
_diffrn_measured_fraction_theta_full 1.000
_diffrn_measured_fraction_theta_max 0.984
_diffrn_measurement_device_type 'Bruker SMART APEX CCD'
_diffrn_measurement_method '0.3\% \w exposures'
_diffrn_radiation_monochromator graphite
_diffrn_radiation_source 'fine-focus sealed tube'
_diffrn_radiation_type MoK\a
_diffrn_radiation_wavelength 0.71069
_diffrn_reflns_av_R_equivalents 0.0137
_diffrn_reflns_av_sigmaI/netI 0.0107
_diffrn_reflns_limit_h_max 13
_diffrn_reflns_limit_h_min -13
_diffrn_reflns_limit_k_max 13
_diffrn_reflns_limit_k_min -13
_diffrn_reflns_limit_l_max 49
_diffrn_reflns_limit_l_min -49
_diffrn_reflns_number 9009
_diffrn_reflns_theta_full 25.50
_diffrn_reflns_theta_max 28.14
_diffrn_reflns_theta_min 2.52
_diffrn_standards_decay_% 0
_diffrn_standards_number 0
_exptl_absorpt_coefficient_mu 2.973
_exptl_absorpt_correction_T_max 0.8409
_exptl_absorpt_correction_T_min 0.6151
_exptl_absorpt_correction_type multi-scan
_exptl_crystal_colour 'transparent, brown'
_exptl_crystal_density_diffrn 3.1389
_exptl_crystal_density_method 'not measured'
_exptl_crystal_description irregular
_exptl_crystal_F_000 3199
_exptl_crystal_size_max 0.18
_exptl_crystal_size_mid 0.16
_exptl_crystal_size_min 0.06
_refine_diff_density_max 0.354
_refine_diff_density_min -0.668
_refine_ls_abs_structure_details 'Flack (1983), 875 Friedel pairs'
_refine_ls_abs_structure_Flack 0.0(3)
_refine_ls_extinction_coef 0.00038(4)
_refine_ls_extinction_expression Fc^*^=kFc[1+0.001xFc^2^\l^3^/sin(2\q)]^-1/4^
_refine_ls_extinction_method SHELXL97
_refine_ls_goodness_of_fit_ref 1.115
_refine_ls_matrix_type full
_refine_ls_number_parameters 143
_refine_ls_number_reflns 1818
_refine_ls_number_restraints 2
_refine_ls_restrained_S_all 1.128
_refine_ls_R_factor_all 0.0160
_refine_ls_R_factor_gt 0.0160
_refine_ls_shift/su_max 0.001
_refine_ls_shift/su_mean 0.000
_refine_ls_structure_factor_coef Fsqd
_refine_ls_weighting_details 'calc w=1/[\s^2^(Fo^2^)+(0.0355P)^2^+2.3095P] where P = (Fo^2^+2Fc^2^)/3'
_refine_ls_weighting_scheme calc
_refine_ls_wR_factor_gt 0.0479
_refine_ls_wR_factor_ref 0.0480
_reflns_number_gt 1808
_reflns_number_total 1818
_reflns_threshold_expression I>2\s(I)
_cod_data_source_file bc1085.cif
_cod_data_source_block I
_cod_original_sg_symbol_H-M 'R 3 c'
_cod_database_code 2014306
_cod_database_fobs_code 2014306

loop_
_symmetry_equiv_pos_as_xyz
'x, y, z'
'-y, x-y, z'
'-y, -x, z+1/2'
'-x+y, -x, z'
'x, x-y, z+1/2'
'-x+y, y, z+1/2'
'x+2/3, y+1/3, z+1/3'
'-y+2/3, x-y+1/3, z+1/3'
'-y+2/3, -x+1/3, z+5/6'
'-x+y+2/3, -x+1/3, z+1/3'
'x+2/3, x-y+1/3, z+5/6'
'-x+y+2/3, y+1/3, z+5/6'
'x+1/3, y+2/3, z+2/3'
'-y+1/3, x-y+2/3, z+2/3'
'-y+1/3, -x+2/3, z+7/6'
'-x+y+1/3, -x+2/3, z+2/3'
'x+1/3, x-y+2/3, z+7/6'
'-x+y+1/3, y+2/3, z+7/6'

loop_
_atom_site_label
_atom_site_fract_x
_atom_site_fract_y
_atom_site_fract_z
_atom_site_U_iso_or_equiv
_atom_site_adp_type
_atom_site_calc_flag
_atom_site_refinement_flags
_atom_site_occupancy
_atom_site_disorder_assembly
_atom_site_disorder_group
_atom_site_type_symbol
V 0.3333 0.6667 0.435576(17) 0.00602(11) Uani d S 1 . . V
Ca1 0.47745(4) 0.94303(4) 0.366928(11) 0.00863(10) Uani d . 1 . . Ca
Ca2 0.20426(4) 0.82509(4) 0.499885(10) 0.00806(10) Uani d . 1 . . Ca
Ca3 0.79266(4) 0.60531(5) 0.426576(13) 0.00783(14) Uani d P 0.806(2) . . Ca
P1 0.6667 0.3333 0.36911(2) 0.00679(17) Uani d S 1 . . P
P2 0.48571(6) 0.47541(5) 0.465697(12) 0.00599(11) Uani d . 1 . . P
P3 0.17400(6) 0.86029(6) 0.403712(12) 0.00643(11) Uani d . 1 . . P
Na1 0.0000 0.0000 0.45676(8) 0.0116(8) Uani d SP 0.582(6) . . Na
Na2 0.79266(4) 0.60531(5) 0.426576(13) 0.00783(14) Uani d P 0.194 . . Na
O1 0.6667 0.3333 0.41030(7) 0.0115(5) Uani d S 1 . . O
O2 0.42872(14) 0.83736(18) 0.47201(4) 0.0096(3) Uani d . 1 . . O
O3 0.51579(14) 0.47258(14) 0.42569(4) 0.0087(3) Uani d . 1 . . O
O4 0.27556(15) 0.99779(14) 0.38046(3) 0.0085(3) Uani d . 1 . . O
O5 0.24821(14) 0.75839(14) 0.40139(4) 0.0103(3) Uani d . 1 . . O
O6 0.01562(15) 0.76711(16) 0.38913(3) 0.0120(3) Uani d . 1 . . O
O7 0.63333(16) 0.55003(16) 0.48613(4) 0.0120(3) Uani d . 1 . . O
O8 0.52275(14) 0.32709(17) 0.35553(4) 0.0140(3) Uani d . 1 . . O
O9 0.17915(16) 0.91481(17) 0.44209(4) 0.0138(3) Uani d . 1 . . O
O10 0.37735(14) 0.31579(15) 0.47842(4) 0.0106(3) Uani d . 1 . . O

loop_
_atom_site_aniso_label
_atom_site_aniso_U_11
_atom_site_aniso_U_22
_atom_site_aniso_U_33
_atom_site_aniso_U_12
_atom_site_aniso_U_13
_atom_site_aniso_U_23
V 0.00558(15) 0.00558(15) 0.0069(2) 0.00279(8) 0.000 0.000
Ca1 0.00882(18) 0.00833(19) 0.0090(2) 0.00449(14) 0.00078(13) 0.00014(14)
Ca2 0.00893(17) 0.00759(18) 0.00776(18) 0.00422(15) 0.00085(15) -0.00043(15)
Ca3 0.0059(2) 0.0109(2) 0.0074(2) 0.00476(16) -0.00024(14) 0.00287(14)
P1 0.0055(2) 0.0055(2) 0.0094(4) 0.00274(12) 0.000 0.000
P2 0.0062(2) 0.0061(2) 0.0064(2) 0.00367(16) 0.0001(2) 0.00009(19)
P3 0.0060(2) 0.0063(2) 0.0072(2) 0.00322(17) 0.00003(19) 0.00021(18)
Na1 0.0122(10) 0.0122(10) 0.0105(15) 0.0061(5) 0.000 0.000
Na2 0.0059(2) 0.0109(2) 0.0074(2) 0.00476(16) -0.00024(14) 0.00287(14)
O1 0.0124(8) 0.0124(8) 0.0096(12) 0.0062(4) 0.000 0.000
O2 0.0070(6) 0.0070(6) 0.0137(7) 0.0028(5) 0.0006(4) 0.0019(5)
O3 0.0091(6) 0.0094(6) 0.0072(7) 0.0043(5) 0.0002(4) -0.0001(5)
O4 0.0103(6) 0.0089(6) 0.0071(5) 0.0054(5) 0.0008(4) 0.0017(4)
O5 0.0086(6) 0.0071(6) 0.0162(7) 0.0048(5) 0.0001(4) -0.0004(4)
O6 0.0066(6) 0.0143(7) 0.0128(6) 0.0033(5) -0.0022(5) 0.0013(5)
O7 0.0091(7) 0.0147(7) 0.0106(6) 0.0048(5) -0.0031(5) -0.0008(5)
O8 0.0091(6) 0.0129(6) 0.0214(6) 0.0066(6) -0.0046(5) -0.0049(5)
O9 0.0145(7) 0.0162(7) 0.0084(6) 0.0059(6) 0.0004(5) -0.0006(5)
O10 0.0126(6) 0.0080(6) 0.0105(6) 0.0045(5) 0.0018(5) 0.0001(4)

loop_
_atom_type_symbol
_atom_type_description
_atom_type_scat_dispersion_real
_atom_type_scat_dispersion_imag
_atom_type_scat_source
Ca Ca 0.2262 0.3064 'International Tables Vol C Tables 4.2.6.8 and 6.1.1.4'
Na Na 0.0362 0.0249 'International Tables Vol C Tables 4.2.6.8 and 6.1.1.4'
O O 0.0106 0.0060 'International Tables Vol C Tables 4.2.6.8 and 6.1.1.4'
P P 0.1023 0.0942 'International Tables Vol C Tables 4.2.6.8 and 6.1.1.4'
V V 0.3005 0.5294 'International Tables Vol C Tables 4.2.6.8 and 6.1.1.4'

loop_
_geom_angle_atom_site_label_1
_geom_angle_atom_site_label_2
_geom_angle_atom_site_label_3
_geom_angle_site_symmetry_1
_geom_angle_site_symmetry_3
_geom_angle
_geom_angle_publ_flag
O5 V O5 . 2_665 85.02(7) no
O5 V O5 . 4_565 85.02(7) no
O5 V O5 2_665 4_565 85.02(7) no
O5 V O2 . . 98.36(6) no
O5 V O2 2_665 . 176.59(6) no
O5 V O2 4_565 . 95.66(5) no
O5 V O2 . 2_665 95.66(5) no
O5 V O2 2_665 2_665 98.36(6) no
O5 V O2 4_565 2_665 176.59(7) no
O2 V O2 . 2_665 80.94(7) no
O5 V O2 . 4_565 176.59(6) no
O5 V O2 2_665 4_565 95.66(5) no
O5 V O2 4_565 4_565 98.36(6) no
O2 V O2 . 4_565 80.94(7) no
O2 V O2 2_665 4_565 80.94(7) no
O5 V Ca2 . . 81.54(4) no
O5 V Ca2 2_665 . 136.85(4) no
O5 V Ca2 4_565 . 133.83(4) no
O2 V Ca2 . . 43.90(4) no
O2 V Ca2 2_665 . 43.19(4) no
O2 V Ca2 4_565 . 95.74(5) no
O5 V Ca2 . 4_565 136.85(4) no
O5 V Ca2 2_665 4_565 133.83(4) no
O5 V Ca2 4_565 4_565 81.54(4) no
O2 V Ca2 . 4_565 43.19(4) no
O2 V Ca2 2_665 4_565 95.74(5) no
O2 V Ca2 4_565 4_565 43.90(4) no
Ca2 V Ca2 . 4_565 78.893(15) no
O5 V Ca2 . 2_665 133.83(4) no
O5 V Ca2 2_665 2_665 81.54(4) no
O5 V Ca2 4_565 2_665 136.85(4) no
O2 V Ca2 . 2_665 95.74(5) no
O2 V Ca2 2_665 2_665 43.90(4) no
O2 V Ca2 4_565 2_665 43.19(4) no
Ca2 V Ca2 . 2_665 78.893(15) no
Ca2 V Ca2 4_565 2_665 78.893(15) no
O5 V Ca1 . 2_665 43.78(4) no
O5 V Ca1 2_665 2_665 44.03(4) no
O5 V Ca1 4_565 2_665 95.44(5) no
O2 V Ca1 . 2_665 139.05(4) no
O2 V Ca1 2_665 2_665 87.33(4) no
O2 V Ca1 4_565 2_665 135.75(4) no
Ca2 V Ca1 . 2_665 104.315(10) no
Ca2 V Ca1 4_565 2_665 176.655(16) no
Ca2 V Ca1 2_665 2_665 102.539(9) no
O5 V Ca1 . . 44.03(4) no
O5 V Ca1 2_665 . 95.44(5) no
O5 V Ca1 4_565 . 43.78(4) no
O2 V Ca1 . . 87.33(4) no
O2 V Ca1 2_665 . 135.75(4) no
O2 V Ca1 4_565 . 139.05(4) no
Ca2 V Ca1 . . 102.539(9) no
Ca2 V Ca1 4_565 . 104.315(10) no
Ca2 V Ca1 2_665 . 176.655(16) no
Ca1 V Ca1 2_665 . 74.207(15) no
O5 V Ca1 . 4_565 95.44(5) no
O5 V Ca1 2_665 4_565 43.78(4) no
O5 V Ca1 4_565 4_565 44.03(4) no
O2 V Ca1 . 4_565 135.75(4) no
O2 V Ca1 2_665 4_565 139.05(4) no
O2 V Ca1 4_565 4_565 87.33(4) no
Ca2 V Ca1 . 4_565 176.655(16) no
Ca2 V Ca1 4_565 4_565 102.539(9) no
Ca2 V Ca1 2_665 4_565 104.315(10) no
Ca1 V Ca1 2_665 4_565 74.206(15) no
Ca1 V Ca1 . 4_565 74.207(15) no
O7 Ca1 O3 12_554 2_665 142.38(5) no
O7 Ca1 O8 12_554 2_665 84.43(5) no
O3 Ca1 O8 2_665 2_665 78.81(5) no
O7 Ca1 O10 12_554 9_564 73.56(5) no
O3 Ca1 O10 2_665 9_564 138.50(5) no
O8 Ca1 O10 2_665 9_564 88.59(5) no
O7 Ca1 O4 12_554 . 141.41(5) no
O3 Ca1 O4 2_665 . 74.70(4) no
O8 Ca1 O4 2_665 . 97.70(5) no
O10 Ca1 O4 9_564 . 68.00(4) no
O7 Ca1 O5 12_554 4_565 84.87(5) no
O3 Ca1 O5 2_665 4_565 77.79(5) no
O8 Ca1 O5 2_665 4_565 124.87(5) no
O10 Ca1 O5 9_564 4_565 138.37(5) no
O4 Ca1 O5 . 4_565 122.49(5) no
O7 Ca1 O5 12_554 . 125.07(5) no
O3 Ca1 O5 2_665 . 77.27(5) no
O8 Ca1 O5 2_665 . 150.46(5) no
O10 Ca1 O5 9_564 . 97.99(5) no
O4 Ca1 O5 . . 59.29(5) no
O5 Ca1 O5 4_565 . 65.94(7) no
O7 Ca1 O6 12_554 4_565 71.60(4) no
O3 Ca1 O6 2_665 4_565 71.00(4) no
O8 Ca1 O6 2_665 4_565 69.29(4) no
O10 Ca1 O6 9_564 4_565 140.07(5) no
O4 Ca1 O6 . 4_565 145.03(5) no
O5 Ca1 O6 4_565 4_565 56.01(5) no
O5 Ca1 O6 . 4_565 117.82(5) no
O7 Ca1 P3 12_554 . 143.51(4) no
O3 Ca1 P3 2_665 . 71.65(3) no
O8 Ca1 P3 2_665 . 123.84(4) no
O10 Ca1 P3 9_564 . 83.74(3) no
O4 Ca1 P3 . . 29.12(3) no
O5 Ca1 P3 4_565 . 94.22(4) no
O5 Ca1 P3 . . 30.31(4) no
O6 Ca1 P3 4_565 . 136.18(3) no
O7 Ca1 P3 12_554 4_565 74.37(4) no
O3 Ca1 P3 2_665 4_565 74.62(3) no
O8 Ca1 P3 2_665 4_565 97.12(4) no
O10 Ca1 P3 9_564 4_565 146.68(4) no
O4 Ca1 P3 . 4_565 142.41(4) no
O5 Ca1 P3 4_565 4_565 28.35(4) no
O5 Ca1 P3 . 4_565 93.01(4) no
O6 Ca1 P3 4_565 4_565 27.85(3) no
P3 Ca1 P3 . 4_565 118.46(2) no
O7 Ca1 Ca2 12_554 9_664 49.52(4) no
O3 Ca1 Ca2 2_665 9_664 98.66(3) no
O8 Ca1 Ca2 2_665 9_664 41.52(3) no
O10 Ca1 Ca2 9_564 9_664 97.30(3) no
O4 Ca1 Ca2 . 9_664 138.40(3) no
O5 Ca1 Ca2 4_565 9_664 94.80(4) no
O5 Ca1 Ca2 . 9_664 160.72(4) no
O6 Ca1 Ca2 4_565 9_664 44.30(3) no
P3 Ca1 Ca2 . 9_664 165.023(17) no
P3 Ca1 Ca2 4_565 9_664 67.831(14) no
O7 Ca1 P1 12_554 1_565 105.01(4) no
O3 Ca1 P1 2_665 1_565 66.33(4) no
O8 Ca1 P1 2_665 1_565 21.72(3) no
O10 Ca1 P1 9_564 1_565 87.85(3) no
O4 Ca1 P1 . 1_565 77.30(3) no
O5 Ca1 P1 4_565 1_565 132.66(4) no
O5 Ca1 P1 . 1_565 129.26(4) no
O6 Ca1 P1 4_565 1_565 82.88(3) no
P3 Ca1 P1 . 1_565 102.222(15) no
P3 Ca1 P1 4_565 1_565 109.076(16) no
Ca2 Ca1 P1 9_664 1_565 62.977(11) no
O8 Ca2 O4 18_554 18_444 86.01(5) no
O8 Ca2 O9 18_554 . 84.21(5) no
O4 Ca2 O9 18_444 . 140.55(5) no
O8 Ca2 O6 18_554 17_564 76.51(5) no
O4 Ca2 O6 18_444 17_564 72.49(5) no
O9 Ca2 O6 . 17_564 140.54(5) no
O8 Ca2 O2 18_554 2_665 156.17(6) no
O4 Ca2 O2 18_444 2_665 83.68(5) no
O9 Ca2 O2 . 2_665 90.21(5) no
O6 Ca2 O2 17_564 2_665 120.18(5) no
O8 Ca2 O2 18_554 . 136.83(5) no
O4 Ca2 O2 18_444 . 127.18(5) no
O9 Ca2 O2 . . 83.49(5) no
O6 Ca2 O2 17_564 . 87.51(5) no
O2 Ca2 O2 2_665 . 64.87(7) no
O8 Ca2 O10 18_554 4_565 97.03(5) no
O4 Ca2 O10 18_444 4_565 67.13(4) no
O9 Ca2 O10 . 4_565 76.30(5) no
O6 Ca2 O10 17_564 4_565 139.48(5) no
O2 Ca2 O10 2_665 4_565 59.15(5) no
O2 Ca2 O10 . 4_565 119.69(5) no
O8 Ca2 O7 18_554 2_665 78.92(5) no
O4 Ca2 O7 18_444 2_665 143.48(5) no
O9 Ca2 O7 . 2_665 70.98(5) no
O6 Ca2 O7 17_564 2_665 71.71(4) no
O2 Ca2 O7 2_665 2_665 121.04(5) no
O2 Ca2 O7 . 2_665 57.96(5) no
O10 Ca2 O7 4_565 2_665 147.26(5) no
O8 Ca2 P2 18_554 4_565 126.38(4) no
O4 Ca2 P2 18_444 4_565 72.68(3) no
O9 Ca2 P2 . 4_565 82.85(4) no
O6 Ca2 P2 17_564 4_565 136.05(4) no
O2 Ca2 P2 2_665 4_565 29.79(4) no
O2 Ca2 P2 . 4_565 92.75(4) no
O10 Ca2 P2 4_565 4_565 29.38(3) no
O7 Ca2 P2 2_665 4_565 141.90(3) no
O8 Ca2 P2 18_554 2_665 107.68(4) no
O4 Ca2 P2 18_444 2_665 147.07(4) no
O9 Ca2 P2 . 2_665 71.86(4) no
O6 Ca2 P2 17_564 2_665 81.61(4) no
O2 Ca2 P2 2_665 2_665 92.40(4) no
O2 Ca2 P2 . 2_665 29.47(4) no
O10 Ca2 P2 4_565 2_665 136.90(3) no
O7 Ca2 P2 2_665 2_665 28.90(3) no
P2 Ca2 P2 4_565 2_665 116.90(2) no
O8 Ca2 Ca1 18_554 15_664 43.41(4) no
O4 Ca2 Ca1 18_444 15_664 107.69(3) no
O9 Ca2 Ca1 . 15_664 90.67(4) no
O6 Ca2 Ca1 17_564 15_664 52.05(4) no
O2 Ca2 Ca1 2_665 15_664 160.19(4) no
O2 Ca2 Ca1 . 15_664 95.58(4) no
O10 Ca2 Ca1 4_565 15_664 139.92(3) no
O7 Ca2 Ca1 2_665 15_664 41.52(3) no
P2 Ca2 Ca1 4_565 15_664 168.808(18) no
P2 Ca2 Ca1 2_665 15_664 69.141(13) no
O8 Ca2 V 18_554 . 156.31(4) no
O4 Ca2 V 18_444 . 116.08(4) no
O9 Ca2 V . . 73.28(4) no
O6 Ca2 V 17_564 . 116.76(4) no
O2 Ca2 V 2_665 . 34.64(4) no
O2 Ca2 V . . 34.76(4) no
O10 Ca2 V 4_565 . 84.93(3) no
O7 Ca2 V 2_665 . 86.70(3) no
P2 Ca2 V 4_565 . 58.902(11) no
P2 Ca2 V 2_665 . 58.679(12) no
Ca1 Ca2 V 15_664 . 127.811(13) no
O10 Ca3 O4 4_665 4_565 150.13(5) no
O10 Ca3 O3 4_665 . 124.12(5) no
O4 Ca3 O3 4_565 . 73.44(5) no
O10 Ca3 O6 4_665 1_655 93.57(4) no
O4 Ca3 O6 4_565 1_655 71.10(5) no
O3 Ca3 O6 . 1_655 142.16(5) no
O10 Ca3 O1 4_665 . 103.41(6) no
O4 Ca3 O1 4_565 . 106.22(6) no
O3 Ca3 O1 . . 64.42(4) no
O6 Ca3 O1 1_655 . 113.94(6) no
O10 Ca3 O3 4_665 4_665 60.11(5) no
O4 Ca3 O3 4_565 4_665 132.79(5) no
O3 Ca3 O3 . 4_665 126.32(6) no
O6 Ca3 O3 1_655 4_665 72.80(5) no
O1 Ca3 O3 . 4_665 63.22(3) no
O10 Ca3 O9 4_665 4_565 99.16(5) no
O4 Ca3 O9 4_565 4_565 58.29(4) no
O3 Ca3 O9 . 4_565 77.69(5) no
O6 Ca3 O9 1_655 4_565 94.43(5) no
O1 Ca3 O9 . 4_565 142.05(4) no
O3 Ca3 O9 4_665 4_565 153.82(5) no
O10 Ca3 O7 4_665 . 69.18(5) no
O4 Ca3 O7 4_565 . 112.82(5) no
O3 Ca3 O7 . . 57.96(5) no
O6 Ca3 O7 1_655 . 151.72(5) no
O1 Ca3 O7 . . 92.35(6) no
O3 Ca3 O7 4_665 . 113.46(5) no
O9 Ca3 O7 4_565 . 67.77(4) no
O10 Ca3 O8 4_665 4_665 125.51(5) no
O4 Ca3 O8 4_565 4_665 71.91(5) no
O3 Ca3 O8 . 4_665 91.97(4) no
O6 Ca3 O8 1_655 4_665 64.80(4) no
O1 Ca3 O8 . 4_665 53.36(6) no
O3 Ca3 O8 4_665 4_665 65.68(5) no
O9 Ca3 O8 4_565 4_665 130.10(5) no
O7 Ca3 O8 . 4_665 143.47(4) no
O10 Ca3 P2 4_665 4_665 30.34(3) no
O4 Ca3 P2 4_565 4_665 157.19(4) no
O3 Ca3 P2 . 4_665 127.42(4) no
O6 Ca3 P2 1_655 4_665 86.31(3) no
O1 Ca3 P2 . 4_665 79.60(4) no
O3 Ca3 P2 4_665 4_665 30.34(4) no
O9 Ca3 P2 4_565 4_665 129.09(4) no
O7 Ca3 P2 . 4_665 88.54(3) no
O8 Ca3 P2 4_665 4_665 95.99(3) no
O10 Ca3 P3 4_665 4_565 127.25(4) no
O4 Ca3 P3 4_565 4_565 29.19(3) no
O3 Ca3 P3 . 4_565 70.62(4) no
O6 Ca3 P3 1_655 4_565 84.41(4) no
O1 Ca3 P3 . 4_565 125.51(4) no
O3 Ca3 P3 4_665 4_565 156.82(4) no
O9 Ca3 P3 4_565 4_565 29.35(3) no
O7 Ca3 P3 . 4_565 88.64(3) no
O8 Ca3 P3 4_665 4_565 101.07(3) no
P2 Ca3 P3 4_665 4_565 154.84(2) no
O10 Ca3 P2 4_665 . 97.15(4) no
O4 Ca3 P2 4_565 . 92.78(3) no
O3 Ca3 P2 . . 28.75(4) no
O6 Ca3 P2 1_655 . 162.04(4) no
O1 Ca3 P2 . . 77.50(4) no
O3 Ca3 P2 4_665 . 125.12(4) no
O9 Ca3 P2 4_565 . 69.69(3) no
O7 Ca3 P2 . . 29.22(3) no
O8 Ca3 P2 4_665 . 118.66(3) no
P2 Ca3 P2 4_665 . 110.03(2) no
P3 Ca3 P2 4_565 . 77.633(16) no
O1 P1 O8 . 2_655 109.11(6) no
O1 P1 O8 . 4_665 109.11(6) no
O8 P1 O8 2_655 4_665 109.83(6) no
O1 P1 O8 . . 109.11(6) no
O8 P1 O8 2_655 . 109.83(6) no
O8 P1 O8 4_665 . 109.83(6) no
O1 P1 Na1 . 9_554 180.0 no
O8 P1 Na1 2_655 9_554 70.89(6) no
O8 P1 Na1 4_665 9_554 70.89(6) no
O8 P1 Na1 . 9_554 70.89(6) no
O1 P1 Na2 . 4_665 48.795(14) no
O8 P1 Na2 2_655 4_665 66.51(6) no
O8 P1 Na2 4_665 4_665 102.29(6) no
O8 P1 Na2 . 4_665 146.38(7) no
Na1 P1 Na2 9_554 4_665 131.206(14) no
O1 P1 Ca3 . 4_665 48.795(14) no
O8 P1 Ca3 2_655 4_665 66.51(6) no
O8 P1 Ca3 4_665 4_665 102.29(6) no
O8 P1 Ca3 . 4_665 146.38(7) no
Na1 P1 Ca3 9_554 4_665 131.206(14) no
O1 P1 Ca3 . . 48.795(14) no
O8 P1 Ca3 2_655 . 146.38(6) no
O8 P1 Ca3 4_665 . 66.51(6) no
O8 P1 Ca3 . . 102.29(6) no
Na1 P1 Ca3 9_554 . 131.205(14) no
Na2 P1 Ca3 4_665 . 81.32(2) no
Ca3 P1 Ca3 4_665 . 81.32(2) no
O1 P1 Ca3 . 2_655 48.795(14) no
O8 P1 Ca3 2_655 2_655 102.29(6) no
O8 P1 Ca3 4_665 2_655 146.38(6) no
O8 P1 Ca3 . 2_655 66.51(6) no
Na1 P1 Ca3 9_554 2_655 131.205(14) no
Na2 P1 Ca3 4_665 2_655 81.32(2) no
Ca3 P1 Ca3 4_665 2_655 81.32(2) no
Ca3 P1 Ca3 . 2_655 81.32(2) no
O1 P1 Na2 . 2_655 48.795(14) no
O8 P1 Na2 2_655 2_655 102.29(6) no
O8 P1 Na2 4_665 2_655 146.38(6) no
O8 P1 Na2 . 2_655 66.51(6) no
Na1 P1 Na2 9_554 2_655 131.205(14) no
Na2 P1 Na2 4_665 2_655 81.32(2) no
Ca3 P1 Na2 4_665 2_655 81.32(2) no
O1 P1 Ca1 . 1_545 91.329(16) no
O8 P1 Ca1 4_665 1_545 145.10(6) no
O8 P1 Ca1 . 1_545 88.44(6) no
Na1 P1 Ca1 9_554 1_545 88.671(16) no
Na2 P1 Ca1 4_665 1_545 69.849(11) no
Ca3 P1 Ca1 4_665 1_545 69.849(11) no
Ca3 P1 Ca1 . 1_545 140.10(3) no
Ca3 P1 Ca1 2_655 1_545 67.861(11) no
Na2 P1 Ca1 2_655 1_545 67.861(11) no
O3 P2 O7 . . 109.48(8) no
O3 P2 O10 . . 109.05(7) no
O7 P2 O10 . . 113.52(8) no
O3 P2 O2 . 4_565 109.35(8) no
O7 P2 O2 . 4_565 107.59(8) no
O10 P2 O2 . 4_565 107.77(7) no
O3 P2 Na2 . 2_655 58.36(5) no
O7 P2 Na2 . 2_655 118.66(6) no
O10 P2 Na2 . 2_655 52.08(5) no
O2 P2 Na2 4_565 2_655 133.69(6) no
O3 P2 Ca3 . 2_655 58.36(5) no
O7 P2 Ca3 . 2_655 118.66(6) no
O10 P2 Ca3 . 2_655 52.08(5) no
O2 P2 Ca3 4_565 2_655 133.69(6) no
O3 P2 Ca3 . . 51.64(5) no
O7 P2 Ca3 . . 57.87(6) no
O10 P2 Ca3 . . 130.20(6) no
O2 P2 Ca3 4_565 . 121.77(5) no
Na2 P2 Ca3 2_655 . 87.05(2) no
Ca3 P2 Ca3 2_655 . 87.05(2) no
O3 P2 Ca2 . 2_665 125.40(6) no
O7 P2 Ca2 . 2_665 124.74(6) no
O10 P2 Ca2 . 2_665 56.61(5) no
O2 P2 Ca2 4_565 2_665 51.19(5) no
Na2 P2 Ca2 2_655 2_665 96.792(17) no
Ca3 P2 Ca2 2_655 2_665 96.792(17) no
Ca3 P2 Ca2 . 2_665 172.42(2) no
O3 P2 Ca2 . 4_565 115.27(5) no
O7 P2 Ca2 . 4_565 57.40(6) no
O10 P2 Ca2 . 4_565 135.16(6) no
O2 P2 Ca2 4_565 4_565 51.20(5) no
Na2 P2 Ca2 2_655 4_565 172.05(2) no
Ca3 P2 Ca2 2_655 4_565 172.05(2) no
Ca3 P2 Ca2 . 4_565 85.072(17) no
Ca2 P2 Ca2 2_665 4_565 90.91(2) no
O9 P3 O6 . . 113.19(8) no
O9 P3 O4 . . 107.53(8) no
O6 P3 O4 . . 113.87(8) no
O9 P3 O5 . . 110.95(8) no
O6 P3 O5 . . 106.52(8) no
O4 P3 O5 . . 104.45(7) no
O9 P3 Na2 . 2_665 58.05(6) no
O6 P3 Na2 . 2_665 139.22(6) no
O4 P3 Na2 . 2_665 50.08(5) no
O5 P3 Na2 . 2_665 113.71(5) no
O9 P3 Ca3 . 2_665 58.05(6) no
O6 P3 Ca3 . 2_665 139.22(6) no
O4 P3 Ca3 . 2_665 50.08(5) no
O5 P3 Ca3 . 2_665 113.71(5) no
O9 P3 Ca1 . . 117.60(6) no
O6 P3 Ca1 . . 129.19(6) no
O4 P3 Ca1 . . 51.30(5) no
O5 P3 Ca1 . . 53.48(5) no
Na2 P3 Ca1 2_665 . 74.389(15) no
Ca3 P3 Ca1 2_665 . 74.389(15) no
O9 P3 Ca1 . 2_665 134.53(6) no
O6 P3 Ca1 . 2_665 58.08(6) no
O4 P3 Ca1 . 2_665 116.64(5) no
O5 P3 Ca1 . 2_665 48.91(5) no
Na2 P3 Ca1 2_665 2_665 158.71(2) no
Ca3 P3 Ca1 2_665 2_665 158.71(2) no
Ca1 P3 Ca1 . 2_665 84.412(19) no
O6 P3 Na1 . 1_565 81.18(6) no
O4 P3 Na1 . 1_565 101.07(6) no
O5 P3 Na1 . 1_565 147.09(7) no
Na2 P3 Na1 2_665 1_565 68.871(14) no
Ca3 P3 Na1 2_665 1_565 68.871(14) no
Ca1 P3 Na1 . 1_565 143.230(18) no
Ca1 P3 Na1 2_665 1_565 132.357(19) no
O9 Na1 O9 4_455 1_545 115.30(5) no
O9 Na1 O9 4_455 2_665 115.30(5) no
O9 Na1 O9 1_545 2_665 115.30(5) no
O9 Na1 O8 4_455 15_554 107.96(8) no
O9 Na1 O8 1_545 15_554 123.42(9) no
O9 Na1 O8 2_665 15_554 72.97(6) no
O9 Na1 O8 4_455 17_444 72.97(6) no
O9 Na1 O8 1_545 17_444 107.96(8) no
O9 Na1 O8 2_665 17_444 123.42(9) no
O8 Na1 O8 15_554 17_444 52.88(6) no
O9 Na1 O8 4_455 18_544 123.42(9) no
O9 Na1 O8 1_545 18_544 72.97(6) no
O9 Na1 O8 2_665 18_544 107.96(8) no
O8 Na1 O8 15_554 18_544 52.88(6) no
O8 Na1 O8 17_444 18_544 52.88(6) no
O9 Na1 P1 4_455 15_554 102.71(8) no
O9 Na1 P1 1_545 15_554 102.71(8) no
O9 Na1 P1 2_665 15_554 102.71(8) no
O8 Na1 P1 15_554 15_554 30.94(4) no
O8 Na1 P1 17_444 15_554 30.94(4) no
O8 Na1 P1 18_544 15_554 30.94(4) no
O9 Na1 P3 4_455 4_455 23.42(4) no
O9 Na1 P3 1_545 4_455 111.45(8) no
O9 Na1 P3 2_665 4_455 99.99(7) no
O8 Na1 P3 15_554 4_455 122.31(4) no
O8 Na1 P3 17_444 4_455 96.18(3) no
O8 Na1 P3 18_544 4_455 146.45(6) no
P1 Na1 P3 15_554 4_455 124.99(4) no
O9 Na1 P3 4_455 1_545 99.99(7) no
O9 Na1 P3 1_545 1_545 23.42(4) no
O9 Na1 P3 2_665 1_545 111.45(8) no
O8 Na1 P3 15_554 1_545 146.45(6) no
O8 Na1 P3 17_444 1_545 122.31(4) no
O8 Na1 P3 18_544 1_545 96.18(3) no
P1 Na1 P3 15_554 1_545 124.99(4) no
P3 Na1 P3 4_455 1_545 90.38(6) no
O9 Na1 P3 4_455 2_665 111.45(8) no
O9 Na1 P3 1_545 2_665 99.99(7) no
O9 Na1 P3 2_665 2_665 23.42(4) no
O8 Na1 P3 15_554 2_665 96.18(3) no
O8 Na1 P3 17_444 2_665 146.45(6) no
O8 Na1 P3 18_544 2_665 122.31(4) no
P1 Na1 P3 15_554 2_665 124.99(4) no
P3 Na1 P3 4_455 2_665 90.38(6) no
P3 Na1 P3 1_545 2_665 90.38(6) no
O9 Na1 Ca3 4_455 1_445 45.26(4) no
O9 Na1 Ca3 1_545 1_445 70.48(4) no
O9 Na1 Ca3 2_665 1_445 146.99(11) no
O8 Na1 Ca3 15_554 1_445 133.31(7) no
O8 Na1 Ca3 17_444 1_445 80.62(3) no
O8 Na1 Ca3 18_544 1_445 104.76(4) no
P1 Na1 Ca3 15_554 1_445 107.59(4) no
P3 Na1 Ca3 4_455 1_445 51.36(2) no
P3 Na1 Ca3 1_545 1_445 60.01(3) no
P3 Na1 Ca3 2_665 1_445 127.18(9) no
O9 Na1 Na2 4_455 1_445 45.26(4) no
O9 Na1 Na2 1_545 1_445 70.48(4) no
O9 Na1 Na2 2_665 1_445 146.99(11) no
O8 Na1 Na2 15_554 1_445 133.31(7) no
O8 Na1 Na2 17_444 1_445 80.62(3) no
O8 Na1 Na2 18_544 1_445 104.76(4) no
P1 Na1 Na2 15_554 1_445 107.59(4) no
P3 Na1 Na2 4_455 1_445 51.36(2) no
P3 Na1 Na2 1_545 1_445 60.01(3) no
P3 Na1 Na2 2_665 1_445 127.18(9) no
Ca3 Na1 Na2 1_445 1_445 0.000(14) no
P1 O1 Na2 . 4_665 103.93(6) no
P1 O1 Ca3 . 4_665 103.93(6) no
P1 O1 Ca3 . . 103.93(6) no
Na2 O1 Ca3 4_665 . 114.40(5) no
Ca3 O1 Ca3 4_665 . 114.40(5) no
P1 O1 Ca3 . 2_655 103.93(6) no
Na2 O1 Ca3 4_665 2_655 114.40(5) no
Ca3 O1 Ca3 4_665 2_655 114.40(5) no
Ca3 O1 Ca3 . 2_655 114.40(5) no
P1 O1 Na2 . 2_655 103.93(6) no
Na2 O1 Na2 4_665 2_655 114.40(5) no
P2 O2 V 2_665 . 129.95(9) no
P2 O2 Ca2 2_665 4_565 99.03(6) no
V O2 Ca2 . 4_565 102.16(6) no
P2 O2 Ca2 2_665 . 99.33(7) no
V O2 Ca2 . . 101.34(5) no
Ca2 O2 Ca2 4_565 . 129.08(6) no
P2 O3 Ca1 . 4_565 146.06(9) no
P2 O3 Ca3 . . 99.61(7) no
Ca1 O3 Ca3 4_565 . 102.15(5) no
P2 O3 Na2 . 2_655 91.30(6) no
Ca1 O3 Na2 4_565 2_655 103.26(5) no
Ca3 O3 Na2 . 2_655 113.65(6) no
P2 O3 Ca3 . 2_655 91.30(6) no
Ca1 O3 Ca3 4_565 2_655 103.26(5) no
Ca3 O3 Ca3 . 2_655 113.65(6) no
P3 O4 Ca2 . 12_454 146.26(8) no
P3 O4 Na2 . 2_665 100.73(7) no
Ca2 O4 Na2 12_454 2_665 97.40(5) no
P3 O4 Ca3 . 2_665 100.73(7) no
Ca2 O4 Ca3 12_454 2_665 97.40(5) no
P3 O4 Ca1 . . 99.58(6) no
Ca2 O4 Ca1 12_454 . 104.79(5) no
Na2 O4 Ca1 2_665 . 100.54(5) no
Ca3 O4 Ca1 2_665 . 100.54(5) no
P3 O5 V . . 138.02(9) no
P3 O5 Ca1 . 2_665 102.74(7) no
V O5 Ca1 . 2_665 102.30(6) no
P3 O5 Ca1 . . 96.22(6) no
V O5 Ca1 . . 102.00(6) no
Ca1 O5 Ca1 2_665 . 116.52(6) no
P3 O6 Ca2 . 11_464 141.66(8) no
P3 O6 Na2 . 1_455 124.57(7) no
Ca2 O6 Na2 11_464 1_455 93.73(5) no
P3 O6 Ca3 . 1_455 124.57(7) no
Ca2 O6 Ca3 11_464 1_455 93.73(5) no
P3 O6 Ca1 . 2_665 94.08(6) no
Ca2 O6 Ca1 11_464 2_665 83.66(4) no
Na2 O6 Ca1 1_455 2_665 94.35(5) no
Ca3 O6 Ca1 1_455 2_665 94.35(5) no
P2 O7 Ca1 . 18_544 159.02(9) no
P2 O7 Ca3 . . 92.91(6) no
Ca1 O7 Ca3 18_544 . 106.35(5) no
P2 O7 Ca2 . 4_565 93.70(6) no
Ca1 O7 Ca2 18_544 4_565 88.96(5) no
Ca3 O7 Ca2 . 4_565 106.08(5) no
P1 O8 Ca2 . 12_444 140.73(9) no
P1 O8 Ca1 . 4_565 122.93(8) no
Ca2 O8 Ca1 12_444 4_565 95.07(4) no
P1 O8 Na1 . 9_554 78.17(7) no
Ca2 O8 Na1 12_444 9_554 92.98(5) no
Ca1 O8 Na1 4_565 9_554 118.54(6) no
P1 O8 Na2 . 2_655 85.19(7) no
Ca2 O8 Na2 12_444 2_655 84.68(5) no
Ca1 O8 Na2 4_565 2_655 90.87(5) no
Na1 O8 Na2 9_554 2_655 150.58(6) no
P1 O8 Ca3 . 2_655 85.19(7) no
Ca2 O8 Ca3 12_444 2_655 84.68(5) no
Ca1 O8 Ca3 4_565 2_655 90.87(5) no
Na1 O8 Ca3 9_554 2_655 150.58(6) no
P3 O9 Ca2 . . 133.09(9) no
P3 O9 Na1 . 1_565 116.32(10) no
Ca2 O9 Na1 . 1_565 100.66(9) no
P3 O9 Na2 . 2_665 92.61(7) no
Ca2 O9 Na2 . 2_665 114.25(6) no
Na1 O9 Na2 1_565 2_665 92.91(5) no
P3 O9 Ca3 . 2_665 92.61(7) no
Ca2 O9 Ca3 . 2_665 114.25(6) no
Na1 O9 Ca3 1_565 2_665 92.91(5) no
P2 O10 Na2 . 2_655 97.59(6) no
P2 O10 Ca3 . 2_655 97.59(6) no
P2 O10 Ca1 . 15_654 128.42(7) no
Na2 O10 Ca1 2_655 15_654 109.51(5) no
Ca3 O10 Ca1 2_655 15_654 109.51(5) no
P2 O10 Ca2 . 2_665 94.01(6) no
Na2 O10 Ca2 2_655 2_665 132.53(6) no
Ca3 O10 Ca2 2_655 2_665 132.53(6) no
Ca1 O10 Ca2 15_654 2_665 98.17(5) no

loop_
_geom_bond_atom_site_label_1
_geom_bond_atom_site_label_2
_geom_bond_site_symmetry_2
_geom_bond_distance
_geom_bond_publ_flag
V O5 . 2.0276(16) yes
V O5 2_665 2.0276(16) no
V O5 4_565 2.0276(16) no
V O2 . 2.0416(16) yes
V O2 2_665 2.0416(16) no
V O2 4_565 2.0416(16) no
V Ca2 . 3.5109(6) no
V Ca2 4_565 3.5109(6) no
V Ca2 2_665 3.5109(6) no
V Ca1 2_665 3.5495(6) no
V Ca1 . 3.5495(6) no
V Ca1 4_565 3.5495(6) no
Ca1 O7 12_554 2.3131(14) yes
Ca1 O3 2_665 2.3569(16) yes
Ca1 O8 2_665 2.4071(15) yes
Ca1 O10 9_564 2.4681(14) yes
Ca1 O4 . 2.4694(13) yes
Ca1 O5 4_565 2.5135(14) yes
Ca1 O5 . 2.5222(14) yes
Ca1 O6 4_565 2.7679(15) yes
Ca1 P3 . 3.1201(6) no
Ca1 P3 4_565 3.2529(6) no
Ca1 Ca2 9_664 3.4887(5) no
Ca1 P1 1_565 3.4922(4) no
Ca2 O8 18_554 2.3215(14) yes
Ca2 O4 18_444 2.3735(13) yes
Ca2 O9 . 2.4008(15) yes
Ca2 O6 17_564 2.4515(13) yes
Ca2 O2 2_665 2.4582(13) yes
Ca2 O2 . 2.4830(13) yes
Ca2 O10 4_565 2.6080(14) yes
Ca2 O7 2_665 2.6540(15) yes
Ca2 P2 4_565 3.1158(7) no
Ca2 P2 2_665 3.1438(6) no
Ca2 Ca1 15_664 3.4887(5) no
Ca3 O10 4_665 2.3932(14) yes
Ca3 O4 4_565 2.4217(13) yes
Ca3 O3 . 2.4772(13) yes
Ca3 O6 1_655 2.4852(14) yes
Ca3 O1 . 2.5084(8) yes
Ca3 O3 4_665 2.5608(13) yes
Ca3 O9 4_565 2.6349(16) yes
Ca3 O7 . 2.6411(15) yes
Ca3 O8 4_665 2.9784(16) yes
Ca3 P2 4_665 3.0073(6) no
Ca3 P3 4_565 3.1023(6) no
Ca3 P2 . 3.1148(6) no
P1 O1 . 1.528(3) yes
P1 O8 2_655 1.5399(12) no
P1 O8 4_665 1.5399(13) no
P1 O8 . 1.5399(12) yes
P1 Na1 9_554 2.931(3) no
P1 Na2 4_665 3.2361(7) no
P1 Ca3 4_665 3.2361(7) no
P1 Ca3 2_655 3.2361(7) no
P1 Na2 2_655 3.2361(7) no
P1 Ca1 1_545 3.4922(4) no
P2 O3 . 1.5196(16) yes
P2 O7 . 1.5224(15) yes
P2 O10 . 1.5323(14) yes
P2 O2 4_565 1.5674(16) yes
P2 Na2 2_655 3.0072(6) no
P2 Ca3 2_655 3.0072(6) no
P2 Ca2 2_665 3.1158(7) no
P2 Ca2 4_565 3.1438(6) no
P3 O9 . 1.5220(15) yes
P3 O6 . 1.5233(14) yes
P3 O4 . 1.5399(14) yes
P3 O5 . 1.5838(16) yes
P3 Na2 2_665 3.1023(6) no
P3 Ca3 2_665 3.1023(6) no
P3 Ca1 2_665 3.2529(6) no
P3 Na1 1_565 3.4317(18) no
Na1 O9 4_455 2.4741(16) no
Na1 O9 1_545 2.4741(16) yes
Na1 O9 2_665 2.4741(16) no
Na1 O8 15_554 2.830(3) yes
Na1 O8 17_444 2.830(3) no
Na1 O8 18_544 2.830(3) no
Na1 P1 15_554 2.931(3) no
Na1 P3 4_455 3.4317(18) no
Na1 P3 1_545 3.4316(18) no
Na1 P3 2_665 3.4316(18) no
Na1 Ca3 1_445 3.7048(10) no
Na1 Na2 1_445 3.7048(10) no
O1 Na2 4_665 2.5084(8) no
O1 Ca3 4_665 2.5084(8) no
O1 Ca3 2_655 2.5084(8) no
O1 Na2 2_655 2.5084(8) no
O2 P2 2_665 1.5674(16) no
O2 Ca2 4_565 2.4582(13) no
O3 Ca1 4_565 2.3569(16) no
O3 Na2 2_655 2.5608(13) no
O3 Ca3 2_655 2.5608(13) no
O4 Ca2 12_454 2.3735(13) no
O4 Na2 2_665 2.4217(14) no
O4 Ca3 2_665 2.4217(14) no
O5 Ca1 2_665 2.5135(14) no
O6 Ca2 11_464 2.4515(13) no
O6 Na2 1_455 2.4852(14) no
O6 Ca3 1_455 2.4852(14) no
O6 Ca1 2_665 2.7679(15) no
O7 Ca1 18_544 2.3131(14) no
O7 Ca2 4_565 2.6540(14) no
O8 Ca2 12_444 2.3216(14) no
O8 Ca1 4_565 2.4071(14) no
O8 Na1 9_554 2.830(3) no
O8 Na2 2_655 2.9784(16) no
O8 Ca3 2_655 2.9784(16) no
O9 Na1 1_565 2.4741(16) no
O9 Na2 2_665 2.6350(16) no
O9 Ca3 2_665 2.6350(16) no
O10 Na2 2_655 2.3932(14) no
O10 Ca3 2_655 2.3932(14) no
O10 Ca1 15_654 2.4681(14) no
O10 Ca2 2_665 2.6080(13) no
